data_1550643
loop_
_publ_author_name
'Xu, Wenhan'
'Lee, Michelle M. S.'
'Zhang, Zhihan'
'Sung, Herman H-Y.'
'Williams, Ian Duncan'
'Kwok, Ryan T. K.'
'Lam, Jacky Wing Yip'
'Wang, Dong'
'Tang, Ben Zhong'

_publ_section_title
;
 Facile synthesis of AIEgens with wide color tunability for cellular
 imaging and therapy
;
_journal_name_full 'Chemical Science'
_journal_paper_doi 10.1039/C8SC05805A
_journal_year 2019
_chemical_formula_moiety 'C23 H17 N O S'
_chemical_formula_sum 'C23 H17 N O S'
_chemical_formula_weight 355.43
_chemical_name_systematic
;
 ? 
;
_space_group_crystal_system monoclinic
_space_group_IT_number 14
_space_group_name_Hall '-P 2ybc'
_space_group_name_H-M_alt 'P 1 21/c 1'
_symmetry_space_group_name_Hall '-P 2ybc'
_symmetry_space_group_name_H-M 'P 1 21/c 1'
_atom_sites_solution_hydrogens geom
_atom_sites_solution_primary iterative
_audit_creation_date 2017-12-11
_audit_creation_method
;
Olex2 1.2
(compiled 2017.08.10 svn.r3458 for OlexSys, GUI svn.r5381)
;
_audit_update_record
;
2018-12-22 deposited with the CCDC.    2019-02-19 downloaded from the CCDC.
;
_cell_angle_alpha 90
_cell_angle_beta 96.4721(8)
_cell_angle_gamma 90
_cell_formula_units_Z 4
_cell_length_a 19.92637(17)
_cell_length_b 6.63771(5)
_cell_length_c 13.28322(11)
_cell_measurement_reflns_used 6632
_cell_measurement_temperature 100.00(10)
_cell_measurement_theta_max 75.4890
_cell_measurement_theta_min 4.2290
_cell_volume 1745.71(2)
_computing_cell_refinement 'CrysAlisPro 1.171.38.46 (Rigaku OD, 2015)'
_computing_data_collection 'CrysAlisPro 1.171.38.46 (Rigaku OD, 2015)'
_computing_data_reduction 'CrysAlisPro 1.171.38.46 (Rigaku OD, 2015)'
_computing_molecular_graphics 'Olex2 (Dolomanov et al., 2009)'
_computing_publication_material 'Olex2 (Dolomanov et al., 2009)'
_computing_structure_refinement 'ShelXL (Sheldrick, 2015)'
_computing_structure_solution
;
Superflip (Palatinus & Chapuis, 2007;Palatinus & van der Lee, 2008;
Palatinus et al., 2012)
;
_diffrn_ambient_environment N~2~
_diffrn_ambient_temperature 100.00(10)
_diffrn_detector 'CCD plate'
_diffrn_detector_area_resol_mean 10.3577
_diffrn_detector_type Atlas
_diffrn_measured_fraction_theta_full 0.994
_diffrn_measured_fraction_theta_max 0.994
_diffrn_measurement_details
;
List of Runs (angles in degrees, time in seconds):

  # Type    Start    End  Width  t~exp~   \w     \q     \k     \f   Frames
#--------------------------------------------------------------------------
  1  \w     40.00 115.00   1.00    5.00    --  110.57-111.00 120.00   75
  2  \w    -67.00  36.00   1.00    2.00    --  -40.57  37.00   0.00  103
  3  \w     47.00 170.00   1.00    5.00    --  110.57 -15.00  30.00  123
  4  \w    -95.00  -2.00   1.00    2.00    --  -40.57 125.00  60.00   93
  5  \w   -106.00 -15.00   1.00    2.00    --  -40.57 -37.00-180.00   91
  6  \w    104.00 174.00   1.00    5.00    --  110.57  30.00-120.00   70
  7  \w     48.00 124.00   1.00    5.00    --  110.57 -45.00 -60.00   76
  8  \w     41.00 127.00   1.00    5.00    --  110.57 -45.00-150.00   86
  9  \w     39.00 106.00   1.00    5.00    --  110.57-111.00 -90.00   67
 10  \w     26.00 108.00   1.00    5.00    --  110.57 -94.00 -30.00   82
 11  \w     42.00 134.00   1.00    5.00    --  110.57 -61.00  90.00   92
;
_diffrn_measurement_device 'kappa diffractometer'
_diffrn_measurement_device_type 'SuperNova, Dual, Cu at zero, Atlas'
_diffrn_measurement_method '\w scans'
_diffrn_orient_matrix_type 'CrysAlisPro convention (1999,Acta A55,543-557)'
_diffrn_orient_matrix_UB_11 0.0755927000
_diffrn_orient_matrix_UB_12 -0.0503396000
_diffrn_orient_matrix_UB_13 0.0015983000
_diffrn_orient_matrix_UB_21 0.0183941000
_diffrn_orient_matrix_UB_22 0.2124956000
_diffrn_orient_matrix_UB_23 0.0409123000
_diffrn_orient_matrix_UB_31 0.0014069000
_diffrn_orient_matrix_UB_32 -0.0789131000
_diffrn_orient_matrix_UB_33 0.1092506000
_diffrn_radiation_monochromator mirror
_diffrn_radiation_probe x-ray
_diffrn_radiation_type CuK\a
_diffrn_radiation_wavelength 1.54184
_diffrn_reflns_av_R_equivalents 0.0220
_diffrn_reflns_av_unetI/netI 0.0203
_diffrn_reflns_Laue_measured_fraction_full 0.994
_diffrn_reflns_Laue_measured_fraction_max 0.994
_diffrn_reflns_limit_h_max 23
_diffrn_reflns_limit_h_min -23
_diffrn_reflns_limit_k_max 7
_diffrn_reflns_limit_k_min -7
_diffrn_reflns_limit_l_max 15
_diffrn_reflns_limit_l_min -7
_diffrn_reflns_number 8579
_diffrn_reflns_point_group_measured_fraction_full 0.994
_diffrn_reflns_point_group_measured_fraction_max 0.994
_diffrn_reflns_theta_full 66.500
_diffrn_reflns_theta_max 67.492
_diffrn_reflns_theta_min 4.466
_diffrn_source 'micro-focus sealed X-ray tube'
_diffrn_source_current 0.80
_diffrn_source_power 0.040
_diffrn_source_target Cu
_diffrn_source_type 'SuperNova (Cu) X-ray Source'
_diffrn_source_voltage 50
_exptl_absorpt_coefficient_mu 1.724
_exptl_absorpt_correction_T_max 1.00000
_exptl_absorpt_correction_T_min 0.46001
_exptl_absorpt_correction_type multi-scan
_exptl_absorpt_process_details
;
CrysAlisPro 1.171.38.46 (Rigaku Oxford Diffraction, 2015)
Empirical absorption correction using spherical harmonics,
 implemented in SCALE3 ABSPACK scaling algorithm.
;
_exptl_crystal_colour yellow
_exptl_crystal_colour_primary yellow
_exptl_crystal_density_diffrn 1.352
_exptl_crystal_density_method 'not measured'
_exptl_crystal_description needle
_exptl_crystal_F_000 744
_exptl_crystal_size_max 0.4
_exptl_crystal_size_mid 0.04
_exptl_crystal_size_min 0.02
_refine_diff_density_max 0.314
_refine_diff_density_min -0.428
_refine_diff_density_rms 0.056
_refine_ls_extinction_method none
_refine_ls_goodness_of_fit_ref 1.004
_refine_ls_hydrogen_treatment constr
_refine_ls_matrix_type full
_refine_ls_number_parameters 235
_refine_ls_number_reflns 3114
_refine_ls_number_restraints 0
_refine_ls_restrained_S_all 1.004
_refine_ls_R_factor_all 0.0363
_refine_ls_R_factor_gt 0.0358
_refine_ls_shift/su_max 0.001
_refine_ls_shift/su_mean 0.000
_refine_ls_structure_factor_coef Fsqd
_refine_ls_weighting_details 'w=1/[\s^2^(Fo^2^)+(0.0708P)^2^+0.6373P] where P=(Fo^2^+2Fc^2^)/3'
_refine_ls_weighting_scheme calc
_refine_ls_wR_factor_gt 0.0988
_refine_ls_wR_factor_ref 0.0995
_reflns_Friedel_coverage 0.000
_reflns_number_gt 3043
_reflns_number_total 3114
_reflns_threshold_expression 'I > 2\s(I)'
_cod_data_source_file c8sc05805a2.cif
_cod_data_source_block dw17cult
_cod_database_code 1550643
_shelx_shelxl_version_number 2014/7
_chemical_oxdiff_formula 'C40 H38 Cl2 N O'
_shelx_space_group_comment
;
The symmetry employed for this shelxl refinement is uniquely defined
by the following loop, which should always be used as a source of
symmetry information in preference to the above space-group names.
They are only intended as comments.
;
_shelx_estimated_absorpt_t_max 0.966
_shelx_estimated_absorpt_t_min 0.545
_reflns_odcompleteness_completeness 99.25
_reflns_odcompleteness_iscentric 1
_reflns_odcompleteness_theta 68.13
_olex2_refinement_description
;
1. Fixed Uiso
 At 1.2 times of:
  All C(H) groups
2.a Aromatic/amide H refined with riding coordinates:
 C1(H1), C3(H3), C4(H4), C12(H12), C13(H13), C15(H15), C16(H16), C22(H22),
 C23(H23), C24(H24), C25(H25), C26(H26), C32(H32), C33(H33), C34(H34), C35(H35),
  C36(H36)
;
_olex2_date_sample_data_collection 2017-09-21
_olex2_submission_special_instructions 'No special instructions were received'
_oxdiff_exptl_absorpt_empirical_details
;
Empirical correction (ABSPACK) includes:
- Absorption correction using spherical harmonics
- Frame scaling
;
_oxdiff_exptl_absorpt_empirical_full_max 2.342
_oxdiff_exptl_absorpt_empirical_full_min 0.337

loop_
_space_group_symop_operation_xyz
'x, y, z'
'-x, y+1/2, -z+1/2'
'-x, -y, -z'
'x, -y-1/2, z-1/2'

loop_
_atom_site_label
_atom_site_type_symbol
_atom_site_fract_x
_atom_site_fract_y
_atom_site_fract_z
_atom_site_U_iso_or_equiv
_atom_site_adp_type
_atom_site_occupancy
_atom_site_site_symmetry_order
_atom_site_calc_flag
_atom_site_refinement_flags_posn
S1 S 0.49234(2) -0.04058(4) 0.36295(2) 0.01524(13) Uani 1 1 d .
O1 O 0.62093(5) -0.29925(14) 0.35421(7) 0.0213(2) Uani 1 1 d .
N1 N 0.19599(6) 0.42370(18) 0.42539(9) 0.0194(3) Uani 1 1 d .
C1 C 0.62914(7) -0.1181(2) 0.36125(9) 0.0176(3) Uani 1 1 d .
H1 H 0.6740 -0.0690 0.3622 0.021 Uiso 1 1 calc R
C2 C 0.57617(7) 0.0289(2) 0.36832(9) 0.0160(3) Uani 1 1 d .
C3 C 0.58394(7) 0.2331(2) 0.38269(10) 0.0172(3) Uani 1 1 d .
H3 H 0.6264 0.2997 0.3868 0.021 Uiso 1 1 calc R
C4 C 0.52269(6) 0.3329(2) 0.39065(9) 0.0165(3) Uani 1 1 d .
H4 H 0.5193 0.4739 0.4013 0.020 Uiso 1 1 calc R
C5 C 0.46775(6) 0.20462(19) 0.38143(9) 0.0146(3) Uani 1 1 d .
C11 C 0.26177(6) 0.3610(2) 0.40793(9) 0.0166(3) Uani 1 1 d .
C12 C 0.28080(6) 0.1594(2) 0.40368(10) 0.0177(3) Uani 1 1 d .
H12 H 0.2482 0.0563 0.4083 0.021 Uiso 1 1 calc R
C13 C 0.34711(7) 0.1088(2) 0.39270(9) 0.0167(3) Uani 1 1 d .
H13 H 0.3591 -0.0292 0.3885 0.020 Uiso 1 1 calc R
C14 C 0.39685(6) 0.2567(2) 0.38770(9) 0.0144(3) Uani 1 1 d .
C15 C 0.37694(7) 0.45824(19) 0.39074(10) 0.0161(3) Uani 1 1 d .
H15 H 0.4094 0.5616 0.3863 0.019 Uiso 1 1 calc R
C16 C 0.31081(7) 0.5095(2) 0.40010(10) 0.0173(3) Uani 1 1 d .
H16 H 0.2984 0.6475 0.4012 0.021 Uiso 1 1 calc R
C21 C 0.13726(7) 0.3164(2) 0.38716(10) 0.0186(3) Uani 1 1 d .
C22 C 0.13560(7) 0.2048(2) 0.29793(11) 0.0205(3) Uani 1 1 d .
H22 H 0.1741 0.2028 0.2617 0.025 Uiso 1 1 calc R
C23 C 0.07822(8) 0.0966(2) 0.26147(11) 0.0253(3) Uani 1 1 d .
H23 H 0.0781 0.0193 0.2013 0.030 Uiso 1 1 calc R
C24 C 0.02092(7) 0.1007(2) 0.31241(13) 0.0293(3) Uani 1 1 d .
H24 H -0.0183 0.0268 0.2876 0.035 Uiso 1 1 calc R
C25 C 0.02215(7) 0.2143(2) 0.39986(13) 0.0280(3) Uani 1 1 d .
H25 H -0.0169 0.2193 0.4347 0.034 Uiso 1 1 calc R
C26 C 0.07942(7) 0.3213(2) 0.43789(11) 0.0226(3) Uani 1 1 d .
H26 H 0.0793 0.3979 0.4983 0.027 Uiso 1 1 calc R
C31 C 0.19291(6) 0.5696(2) 0.50412(10) 0.0170(3) Uani 1 1 d .
C32 C 0.23112(7) 0.5391(2) 0.59736(11) 0.0195(3) Uani 1 1 d .
H32 H 0.2582 0.4217 0.6084 0.023 Uiso 1 1 calc R
C33 C 0.22965(7) 0.6800(2) 0.67401(11) 0.0245(3) Uani 1 1 d .
H33 H 0.2561 0.6591 0.7372 0.029 Uiso 1 1 calc R
C34 C 0.19003(8) 0.8506(2) 0.65947(12) 0.0271(3) Uani 1 1 d .
H34 H 0.1887 0.9457 0.7126 0.033 Uiso 1 1 calc R
C35 C 0.15219(7) 0.8817(2) 0.56662(13) 0.0278(3) Uani 1 1 d .
H35 H 0.1250 0.9990 0.5563 0.033 Uiso 1 1 calc R
C36 C 0.15365(7) 0.7429(2) 0.48840(11) 0.0230(3) Uani 1 1 d .
H36 H 0.1281 0.7662 0.4247 0.028 Uiso 1 1 calc R

loop_
_atom_site_aniso_label
_atom_site_aniso_U_11
_atom_site_aniso_U_22
_atom_site_aniso_U_33
_atom_site_aniso_U_23
_atom_site_aniso_U_13
_atom_site_aniso_U_12
S1 0.0135(2) 0.0154(2) 0.0167(2) -0.00162(10) 0.00137(13) -0.00129(10)
O1 0.0231(5) 0.0194(5) 0.0212(5) -0.0003(4) 0.0017(4) 0.0027(4)
N1 0.0122(6) 0.0242(6) 0.0217(6) -0.0038(5) 0.0018(4) -0.0019(5)
C1 0.0161(6) 0.0237(7) 0.0131(6) 0.0014(5) 0.0020(5) -0.0001(5)
C2 0.0136(6) 0.0210(7) 0.0134(6) 0.0008(5) 0.0015(5) -0.0016(5)
C3 0.0150(6) 0.0203(7) 0.0164(6) 0.0016(5) 0.0015(5) -0.0024(5)
C4 0.0164(6) 0.0165(6) 0.0167(6) 0.0008(5) 0.0021(5) -0.0014(5)
C5 0.0170(7) 0.0173(6) 0.0094(6) 0.0007(4) 0.0009(5) -0.0007(5)
C11 0.0134(6) 0.0224(7) 0.0139(6) -0.0014(5) 0.0010(5) -0.0015(5)
C12 0.0151(6) 0.0193(7) 0.0186(6) 0.0004(5) 0.0014(5) -0.0042(5)
C13 0.0171(6) 0.0163(6) 0.0165(6) 0.0000(5) 0.0009(5) -0.0010(5)
C14 0.0148(6) 0.0187(6) 0.0098(6) -0.0001(5) 0.0013(5) -0.0007(5)
C15 0.0146(6) 0.0179(7) 0.0159(6) 0.0002(5) 0.0020(5) -0.0035(5)
C16 0.0169(7) 0.0165(6) 0.0184(7) -0.0005(5) 0.0018(5) -0.0007(5)
C21 0.0137(6) 0.0193(7) 0.0220(7) 0.0056(5) -0.0015(5) -0.0015(5)
C22 0.0168(6) 0.0211(7) 0.0227(7) 0.0043(5) -0.0009(5) -0.0013(5)
C23 0.0235(7) 0.0211(7) 0.0293(7) 0.0019(6) -0.0054(6) -0.0019(6)
C24 0.0162(7) 0.0246(7) 0.0450(9) 0.0053(7) -0.0058(6) -0.0058(6)
C25 0.0159(7) 0.0279(8) 0.0402(9) 0.0073(6) 0.0034(6) -0.0025(6)
C26 0.0158(6) 0.0262(7) 0.0258(7) 0.0043(6) 0.0022(5) -0.0007(5)
C31 0.0123(6) 0.0178(6) 0.0216(7) 0.0009(5) 0.0052(5) -0.0014(5)
C32 0.0169(6) 0.0191(7) 0.0229(7) 0.0016(5) 0.0036(5) 0.0018(5)
C33 0.0221(7) 0.0284(8) 0.0234(7) -0.0033(6) 0.0039(6) -0.0022(6)
C34 0.0253(7) 0.0223(7) 0.0359(8) -0.0079(6) 0.0126(6) -0.0041(6)
C35 0.0208(7) 0.0167(7) 0.0480(9) 0.0028(6) 0.0135(6) 0.0027(5)
C36 0.0151(6) 0.0237(7) 0.0305(8) 0.0082(6) 0.0032(5) 0.0010(5)

loop_
_atom_type_symbol
_atom_type_description
_atom_type_scat_dispersion_real
_atom_type_scat_dispersion_imag
_atom_type_scat_source
C C 0.0181 0.0091 'International Tables Vol C Tables 4.2.6.8 and 6.1.1.4'
H H 0.0000 0.0000 'International Tables Vol C Tables 4.2.6.8 and 6.1.1.4'
N N 0.0311 0.0180 'International Tables Vol C Tables 4.2.6.8 and 6.1.1.4'
O O 0.0492 0.0322 'International Tables Vol C Tables 4.2.6.8 and 6.1.1.4'
S S 0.3331 0.5567 'International Tables Vol C Tables 4.2.6.8 and 6.1.1.4'

loop_
_geom_angle_atom_site_label_1
_geom_angle_atom_site_label_2
_geom_angle_atom_site_label_3
_geom_angle
C5 S1 C2 91.79(6)
C11 N1 C31 115.72(10)
C21 N1 C11 122.39(11)
C21 N1 C31 120.08(11)
O1 C1 C2 125.35(13)
C1 C2 S1 121.75(10)
C3 C2 S1 111.24(10)
C3 C2 C1 126.98(13)
C2 C3 C4 112.99(12)
C5 C4 C3 112.93(12)
C4 C5 S1 111.05(10)
C4 C5 C14 127.50(12)
C14 C5 S1 121.44(10)
C12 C11 N1 123.27(12)
C12 C11 C16 118.52(12)
C16 C11 N1 118.12(12)
C13 C12 C11 120.23(12)
C12 C13 C14 121.50(12)
C13 C14 C5 121.91(12)
C15 C14 C5 120.40(12)
C15 C14 C13 117.68(12)
C16 C15 C14 121.04(12)
C15 C16 C11 120.99(13)
C22 C21 N1 120.79(12)
C22 C21 C26 118.67(13)
C26 C21 N1 120.54(13)
C23 C22 C21 120.68(13)
C22 C23 C24 120.54(14)
C25 C24 C23 118.77(13)
C24 C25 C26 121.33(14)
C25 C26 C21 120.00(14)
C32 C31 N1 119.13(12)
C36 C31 N1 121.23(12)
C36 C31 C32 119.62(13)
C33 C32 C31 120.04(13)
C34 C33 C32 120.64(14)
C33 C34 C35 119.42(14)
C34 C35 C36 120.71(13)
C35 C36 C31 119.55(14)

loop_
_geom_bond_atom_site_label_1
_geom_bond_atom_site_label_2
_geom_bond_distance
S1 C2 1.7265(13)
S1 C5 1.7252(13)
O1 C1 1.2154(17)
N1 C11 1.4191(17)
N1 C21 1.4145(17)
N1 C31 1.4318(17)
C1 C2 1.4484(18)
C2 C3 1.3753(19)
C3 C4 1.4033(19)
C4 C5 1.3815(18)
C5 C14 1.4659(18)
C11 C12 1.3937(19)
C11 C16 1.3998(19)
C12 C13 1.3868(19)
C13 C14 1.4018(18)
C14 C15 1.3973(19)
C15 C16 1.3800(19)
C21 C22 1.395(2)
C21 C26 1.399(2)
C22 C23 1.390(2)
C23 C24 1.392(2)
C24 C25 1.383(2)
C25 C26 1.390(2)
C31 C32 1.394(2)
C31 C36 1.394(2)
C32 C33 1.385(2)
C33 C34 1.381(2)
C34 C35 1.387(2)
C35 C36 1.391(2)

loop_
_geom_torsion_atom_site_label_1
_geom_torsion_atom_site_label_2
_geom_torsion_atom_site_label_3
_geom_torsion_atom_site_label_4
_geom_torsion
S1 C2 C3 C4 0.77(15)
S1 C5 C14 C13 8.73(17)
S1 C5 C14 C15 -172.46(10)
O1 C1 C2 S1 -2.31(19)
O1 C1 C2 C3 175.61(13)
N1 C11 C12 C13 -175.93(12)
N1 C11 C16 C15 175.11(11)
N1 C21 C22 C23 178.87(12)
N1 C21 C26 C25 -179.64(13)
N1 C31 C32 C33 179.03(12)
N1 C31 C36 C35 -179.72(12)
C1 C2 C3 C4 -177.34(12)
C2 S1 C5 C4 0.32(10)
C2 S1 C5 C14 -178.55(10)
C2 C3 C4 C5 -0.53(16)
C3 C4 C5 S1 0.05(14)
C3 C4 C5 C14 178.83(12)
C4 C5 C14 C13 -169.94(12)
C4 C5 C14 C15 8.87(19)
C5 S1 C2 C1 177.60(11)
C5 S1 C2 C3 -0.62(10)
C5 C14 C15 C16 -177.78(11)
C11 N1 C21 C22 -28.93(19)
C11 N1 C21 C26 151.56(13)
C11 N1 C31 C32 -47.58(17)
C11 N1 C31 C36 131.03(13)
C11 C12 C13 C14 1.33(19)
C12 C11 C16 C15 -1.50(19)
C12 C13 C14 C5 176.75(11)
C12 C13 C14 C15 -2.10(18)
C13 C14 C15 C16 1.08(19)
C14 C15 C16 C11 0.7(2)
C16 C11 C12 C13 0.49(18)
C21 N1 C11 C12 -35.57(19)
C21 N1 C11 C16 148.00(13)
C21 N1 C31 C32 117.49(14)
C21 N1 C31 C36 -63.90(17)
C21 C22 C23 C24 1.2(2)
C22 C21 C26 C25 0.8(2)
C22 C23 C24 C25 0.0(2)
C23 C24 C25 C26 -0.8(2)
C24 C25 C26 C21 0.4(2)
C26 C21 C22 C23 -1.6(2)
C31 N1 C11 C12 129.12(13)
C31 N1 C11 C16 -47.31(16)
C31 N1 C21 C22 167.02(12)
C31 N1 C21 C26 -12.49(19)
C31 C32 C33 C34 0.6(2)
C32 C31 C36 C35 -1.1(2)
C32 C33 C34 C35 -0.9(2)
C33 C34 C35 C36 0.2(2)
C34 C35 C36 C31 0.8(2)
C36 C31 C32 C33 0.4(2)
